data_4330711
loop_
_publ_author_name
'Jacob H. Olshansky'
'Thanh Thao Tran'
'Kristen J. Hernandez'
'Matthias Zeller'
'P. Shiv Halasyamani'
'Joshua Schrier'
'Alexander J. Norquist'

_publ_contact_author_address
; 
Department of Chemistry
Haverford College
370 Lancaster Avenue
Haverford PA, 19041 
;
_publ_contact_author_email anorquis@haverford.edu
_publ_contact_author_fax '610 896 4963'
_publ_contact_author_name 'Alexander J Norquist'
_publ_contact_author_phone '610 896 2949'
_publ_section_title
;
 Role of Hydrogen-Bonding in the Formation of Polar Achiral and Nonpolar
 Chiral Vanadium Selenite Frameworks
;
_journal_name_full 'Inorganic Chemistry'
_journal_page_first 11040
_journal_page_last 11048
_journal_paper_doi 10.1021/ic3015496
_journal_volume 51
_journal_year 2012
_chemical_absolute_configuration ad
_chemical_formula_moiety 'C5 H20 N2 O16 Se4 V2'
_chemical_formula_sum 'C5 H20 N2 O16 Se4 V2'
_chemical_formula_weight 781.94
_space_group_IT_number 18
_symmetry_cell_setting orthorhombic
_symmetry_space_group_name_Hall 'P 2 2ab'
_symmetry_space_group_name_H-M 'P 21 21 2'
_atom_sites_solution_hydrogens difmap
_atom_sites_solution_primary direct
_cell_angle_alpha 90
_cell_angle_beta 90
_cell_angle_gamma 90
_cell_formula_units_Z 4
_cell_length_a 14.419(2)
_cell_length_b 12.682(2)
_cell_length_c 10.5365(17)
_cell_measurement_reflns_used 9942
_cell_measurement_temperature 100
_cell_measurement_theta_max 32
_cell_measurement_theta_min 2
_cell_volume 1926.7(5)
_computing_cell_refinement 'DENZO/SCALEPACK (Otwinowski & Minor, 1997)'
_computing_data_collection 'COLLECT (Nonius, 2001).'
_computing_data_reduction 'DENZO/SCALEPACK (Otwinowski & Minor, 1997)'
_computing_molecular_graphics 'CAMERON (Watkin et al., 1996)'
_computing_publication_material 'CRYSTALS (Betteridge et al., 2003)'
_computing_structure_refinement 'CRYSTALS (Betteridge et al., 2003)'
_computing_structure_solution 'SHELXS 86 (Sheldrick, 1986)'
_diffrn_ambient_temperature 100
_diffrn_measured_fraction_theta_full 0.995
_diffrn_measured_fraction_theta_max 0.960
_diffrn_measurement_device Area
_diffrn_measurement_device_type 'Nonius KappaCCD'
_diffrn_measurement_method \w
_diffrn_radiation_monochromator graphite
_diffrn_radiation_type 'Mo K\a'
_diffrn_radiation_wavelength 0.71073
_diffrn_reflns_av_R_equivalents 0.033
_diffrn_reflns_limit_h_max 20
_diffrn_reflns_limit_h_min -20
_diffrn_reflns_limit_k_max 18
_diffrn_reflns_limit_k_min -18
_diffrn_reflns_limit_l_max 15
_diffrn_reflns_limit_l_min -15
_diffrn_reflns_number 23055
_diffrn_reflns_theta_full 29.575
_diffrn_reflns_theta_max 31.801
_diffrn_reflns_theta_min 1.933
_diffrn_standards_number 0
_exptl_absorpt_coefficient_mu 8.609
_exptl_absorpt_correction_T_max 0.25
_exptl_absorpt_correction_T_min 0.08
_exptl_absorpt_correction_type multi-scan
_exptl_absorpt_process_details 'DENZO/SCALEPACK (Otwinowski & Minor, 1997)'
_exptl_crystal_colour aquamarine
_exptl_crystal_density_diffrn 2.695
_exptl_crystal_description block
_exptl_crystal_F_000 1496
_exptl_crystal_size_max 0.550
_exptl_crystal_size_mid 0.290
_exptl_crystal_size_min 0.160
_refine_diff_density_max 1.51
_refine_diff_density_min -0.77
_refine_ls_abs_structure_details 'Flack (1983), 2655 Friedel-pairs'
_refine_ls_abs_structure_Flack 0.027(11)
_refine_ls_extinction_coef 65(4)
_refine_ls_extinction_method 'Larson (1970), Equation 22'
_refine_ls_goodness_of_fit_ref 1.0053
_refine_ls_hydrogen_treatment constr
_refine_ls_matrix_type full
_refine_ls_number_parameters 264
_refine_ls_number_reflns 5669
_refine_ls_number_restraints 0
_refine_ls_R_factor_all 0.0267
_refine_ls_R_factor_gt 0.0246
_refine_ls_shift/su_max 0.0009901
_refine_ls_shift/su_mean 0.0000663
_refine_ls_structure_factor_coef Fsqd
_refine_ls_weighting_details
;
 Method= Modified Sheldrick 
 w=1/[\s^2^(F^2^) + ( 0.04P)^2^ + 2.64P] 
 ,where P=(max(Fo^2^,0) + 2Fc^2^)/3 
;
_refine_ls_weighting_scheme calc
_refine_ls_wR_factor_all 0.0665
_refine_ls_wR_factor_gt 0.0654
_refine_ls_wR_factor_ref 0.0642
_reflns_limit_h_max 20
_reflns_limit_h_min -20
_reflns_limit_k_max 18
_reflns_limit_k_min 0
_reflns_limit_l_max 15
_reflns_limit_l_min 0
_reflns_number_gt 5853
_reflns_number_total 6201
_reflns_threshold_expression I>2.0\s(I)
_oxford_diffrn_Wilson_B_factor 0.00
_oxford_diffrn_Wilson_scale 0.00
_oxford_refine_ls_r_factor_ref 0.0236
_oxford_refine_ls_scale 0.26761(17)
_oxford_reflns_number_all 6184
_oxford_reflns_threshold_expression_ref I>3.0\s(I)
_cod_data_source_file ic3015496_si_001_5.cif
_cod_data_source_block '[(R)-C~5~H~14~N~2~][VO(SeO~3~)(HSeO~3~)]~2~.2H~2~O_Cmp-4a'
_cod_original_sg_symbol_H-M 'P 21 21 2 '
_cod_database_code 4330711

loop_
_symmetry_equiv_pos_as_xyz
x,y,z
x+1/2,-y+1/2,-z
-x+1/2,y+1/2,-z
-x,-y,z

loop_
_atom_site_label
_atom_site_type_symbol
_atom_site_fract_x
_atom_site_fract_y
_atom_site_fract_z
_atom_site_U_iso_or_equiv
_atom_site_occupancy
_atom_site_adp_type
_atom_site_refinement_flags_posn
V1 V -0.36708(4) -0.88776(5) -0.80708(6) 0.0048 1.0000 Uani .
V2 V -0.63222(4) -0.61350(5) -0.69088(6) 0.0047 1.0000 Uani .
Se1 Se -0.58798(2) -0.85624(3) -0.77572(3) 0.0044 1.0000 Uani .
Se2 Se -0.41228(2) -0.64535(3) -0.72175(3) 0.0045 1.0000 Uani .
Se3 Se -0.29513(2) -0.95047(3) -0.51297(3) 0.0052 1.0000 Uani .
Se4 Se -0.20881(2) -0.95418(3) -1.01813(3) 0.0053 1.0000 Uani .
O1 O -0.41811(18) -0.9186(2) -0.9381(2) 0.0094 1.0000 Uani .
O2 O -0.48354(17) -0.8696(2) -0.6994(2) 0.0069 1.0000 Uani .
O3 O -0.35643(17) -0.72963(19) -0.8212(3) 0.0075 1.0000 Uani .
O4 O -0.23574(17) -0.8898(2) -0.8816(2) 0.0077 1.0000 Uani .
O5 O -0.35313(18) -1.03355(18) -0.7334(2) 0.0077 1.0000 Uani .
O6 O -0.29509(18) -0.8554(2) -0.6240(2) 0.0071 1.0000 Uani .
O7 O -0.58153(18) -0.5871(2) -0.5585(2) 0.0095 1.0000 Uani .
O8 O -0.64274(18) -0.77080(19) -0.6768(2) 0.0069 1.0000 Uani .
O9 O -0.51622(17) -0.6304(2) -0.7993(2) 0.0071 1.0000 Uani .
O10 O -0.35235(17) -0.53493(19) -0.7591(2) 0.0078 1.0000 Uani .
O11 O -0.26488(17) -0.8853(2) -0.3786(2) 0.0077 1.0000 Uani .
O12 O -0.20374(18) -0.8562(2) -1.1247(2) 0.0081 1.0000 Uani .
O13 O -0.41458(17) -0.9531(2) -0.4758(2) 0.0100 1.0000 Uani .
O14 O -0.08985(17) -0.9655(2) -0.9832(2) 0.0103 1.0000 Uani .
O15 O -0.3085(2) -0.6846(2) -1.0656(3) 0.0117 1.0000 Uani .
O16 O -0.68396(19) -0.8138(2) -0.4260(3) 0.0111 1.0000 Uani .
N1 N -0.4087(2) -0.7861(2) -0.2520(3) 0.0087 1.0000 Uani .
N2 N -0.5977(2) -0.7260(3) -0.2244(3) 0.0115 1.0000 Uani .
C1 C -0.4481(2) -0.7028(3) -0.3375(3) 0.0074 1.0000 Uani .
C2 C -0.5273(3) -0.6488(3) -0.2683(4) 0.0111 1.0000 Uani .
C3 C -0.5568(3) -0.8072(3) -0.1393(4) 0.0134 1.0000 Uani .
C4 C -0.4799(3) -0.8636(3) -0.2101(4) 0.0107 1.0000 Uani .
C5 C -0.3725(2) -0.6244(3) -0.3723(3) 0.0127 1.0000 Uani .
H1 H -0.4475 -0.9256 -0.5466 0.0134 1.0000 Uiso R
H2 H -0.0564 -0.9351 -1.0517 0.0112 1.0000 Uiso R
H3 H -0.2637 -0.7395 -1.0677 0.0147 1.0000 Uiso R
H4 H -0.3391 -0.6849 -0.9857 0.0147 1.0000 Uiso R
H5 H -0.6567 -0.8196 -0.5078 0.0120 1.0000 Uiso R
H6 H -0.7460 -0.7894 -0.4341 0.0120 1.0000 Uiso R
H7 H -0.3835 -0.7525 -0.1791 0.0101 1.0000 Uiso R
H8 H -0.3609 -0.8225 -0.2958 0.0101 1.0000 Uiso R
H9 H -0.4715 -0.7364 -0.4187 0.0087 1.0000 Uiso R
H10 H -0.5015 -0.6149 -0.1937 0.0120 1.0000 Uiso R
H11 H -0.5578 -0.5967 -0.3246 0.0127 1.0000 Uiso R
H12 H -0.6248 -0.7599 -0.2957 0.0135 1.0000 Uiso R
H13 H -0.6444 -0.6894 -0.1784 0.0135 1.0000 Uiso R
H14 H -0.6026 -0.8586 -0.1143 0.0144 1.0000 Uiso R
H15 H -0.5306 -0.7716 -0.0612 0.0157 1.0000 Uiso R
H16 H -0.4519 -0.9138 -0.1521 0.0170 1.0000 Uiso R
H17 H -0.5063 -0.9002 -0.2846 0.0162 1.0000 Uiso R
H18 H -0.3439 -0.5985 -0.2961 0.0203 1.0000 Uiso R
H19 H -0.3258 -0.6594 -0.4217 0.0202 1.0000 Uiso R
H20 H -0.4010 -0.5689 -0.4160 0.0207 1.0000 Uiso R

loop_
_atom_site_aniso_label
_atom_site_aniso_U_11
_atom_site_aniso_U_22
_atom_site_aniso_U_33
_atom_site_aniso_U_23
_atom_site_aniso_U_13
_atom_site_aniso_U_12
V1 0.0038(2) 0.0065(3) 0.0040(3) 0.0001(2) 0.0001(2) 0.0002(2)
V2 0.0033(2) 0.0069(3) 0.0040(3) -0.0004(2) 0.0001(2) -0.0002(2)
Se1 0.00383(15) 0.00609(15) 0.00342(15) 0.00034(13) 0.00030(13) 0.00008(13)
Se2 0.00361(15) 0.00622(15) 0.00378(15) 0.00021(13) 0.00037(13) 0.00026(13)
Se3 0.00424(14) 0.00684(16) 0.00442(15) -0.00026(12) -0.00035(12) -0.00009(12)
Se4 0.00427(14) 0.00728(16) 0.00422(15) -0.00029(12) 0.00032(12) 0.00044(12)
O1 0.0091(11) 0.0126(12) 0.0066(12) -0.0004(9) -0.0001(10) -0.0012(10)
O2 0.0053(11) 0.0093(12) 0.0061(11) 0.0008(10) 0.0005(10) 0.0017(9)
O3 0.0065(11) 0.0064(11) 0.0096(13) -0.0003(10) 0.0026(11) -0.0015(9)
O4 0.0060(12) 0.0100(12) 0.0070(11) -0.0013(10) 0.0024(10) -0.0013(10)
O5 0.0087(12) 0.0056(11) 0.0088(11) 0.0014(9) -0.0009(10) -0.0004(10)
O6 0.0077(12) 0.0084(11) 0.0053(10) 0.0004(10) 0.0006(10) -0.0032(10)
O7 0.0068(11) 0.0146(13) 0.0071(12) -0.0022(10) -0.0025(10) 0.0005(10)
O8 0.0069(11) 0.0071(11) 0.0067(12) -0.0001(9) 0.0018(10) 0.0025(10)
O9 0.0032(11) 0.0116(12) 0.0066(11) -0.0003(11) -0.0002(10) -0.0006(9)
O10 0.0059(12) 0.0070(11) 0.0106(12) 0.0001(9) 0.0003(9) -0.0017(10)
O11 0.0049(12) 0.0124(13) 0.0057(11) -0.0028(10) -0.0006(9) -0.0014(10)
O12 0.0090(12) 0.0093(12) 0.0061(11) 0.0019(10) 0.0030(10) -0.0003(11)
O13 0.0040(9) 0.0166(12) 0.0095(12) -0.0004(10) 0.0012(9) -0.0020(9)
O14 0.0050(9) 0.0205(12) 0.0055(11) 0.0009(10) -0.0001(9) 0.0024(10)
O15 0.0161(12) 0.0087(11) 0.0102(12) -0.0008(10) 0.0014(11) 0.0023(10)
O16 0.0119(12) 0.0135(12) 0.0078(11) 0.0004(10) -0.0010(10) 0.0015(10)
N1 0.0098(13) 0.0102(12) 0.0062(12) -0.0004(10) -0.0004(10) 0.0040(10)
N2 0.0064(12) 0.0201(15) 0.0081(13) -0.0034(11) 0.0016(10) 0.0007(11)
C1 0.0092(13) 0.0100(14) 0.0031(13) 0.0008(11) 0.0000(11) 0.0000(11)
C2 0.0106(15) 0.0146(16) 0.0081(15) 0.0002(12) 0.0030(11) 0.0080(12)
C3 0.0125(15) 0.0173(17) 0.0105(15) 0.0016(13) 0.0050(13) 0.0023(13)
C4 0.0130(16) 0.0092(15) 0.0098(15) 0.0006(12) 0.0010(13) -0.0023(12)
C5 0.0127(14) 0.0132(14) 0.0122(14) 0.0021(11) 0.0025(11) -0.0015(11)

loop_
_atom_type_symbol
_atom_type_scat_dispersion_real
_atom_type_scat_dispersion_imag
_atom_type_scat_Cromer_Mann_a1
_atom_type_scat_Cromer_Mann_b1
_atom_type_scat_Cromer_Mann_a2
_atom_type_scat_Cromer_Mann_b2
_atom_type_scat_Cromer_Mann_a3
_atom_type_scat_Cromer_Mann_b3
_atom_type_scat_Cromer_Mann_a4
_atom_type_scat_Cromer_Mann_b4
_atom_type_scat_Cromer_Mann_c
_atom_type_scat_source
C 0.0033 0.0016 2.3100 20.8439 1.0200 10.2075 1.5886 0.5687 0.8650 51.6512 0.2156 'International Tables Vol C 4.2.6.8 and 6.1.1.4'
N 0.0061 0.0033 12.2126 0.0057 3.1322 9.8933 2.0125 28.9975 1.1663 0.5826 -11.5290 'International Tables Vol C 4.2.6.8 and 6.1.1.4'
H 0.0000 0.0000 0.4930 10.5109 0.3229 26.1257 0.1402 3.1424 0.0408 57.7998 0.0030 'International Tables Vol C 4.2.6.8 and 6.1.1.4'
V 0.3005 0.5294 10.2971 6.8657 7.3511 0.4385 2.0703 26.8938 2.0571 102.4780 1.2199 'International Tables Vol C 4.2.6.8 and 6.1.1.4'
Se -0.0929 2.2259 17.0006 2.4098 5.8196 0.2726 3.9731 15.2372 4.3543 43.8163 2.8409 'International Tables Vol C 4.2.6.8 and 6.1.1.4'
O 0.0106 0.0060 3.0485 13.2771 2.2868 5.7011 1.5463 0.3239 0.8670 32.9089 0.2508 'International Tables Vol C 4.2.6.8 and 6.1.1.4'

loop_
_geom_angle_atom_site_label_1
_geom_angle_site_symmetry_1
_geom_angle_atom_site_label_2
_geom_angle_atom_site_label_3
_geom_angle_site_symmetry_3
_geom_angle
_geom_angle_publ_flag
Se4 . V1 O1 . 71.12(10) yes
Se4 . V1 O2 . 166.97(8) yes
O1 . V1 O2 . 97.34(12) yes
Se4 . V1 O3 . 98.71(8) yes
O1 . V1 O3 . 102.25(13) yes
O2 . V1 O3 . 89.50(10) yes
Se4 . V1 O4 . 25.68(8) yes
O1 . V1 O4 . 95.19(12) yes
O2 . V1 O4 . 167.15(10) yes
O3 . V1 O4 . 85.06(11) yes
Se4 . V1 O5 . 87.50(8) yes
O1 . V1 O5 . 98.81(12) yes
O2 . V1 O5 . 88.39(10) yes
O3 . V1 O5 . 158.93(11) yes
O4 . V1 O5 . 92.51(11) yes
Se4 . V1 O6 . 107.98(7) yes
O1 . V1 O6 . 176.60(12) yes
O2 . V1 O6 . 83.18(10) yes
O3 . V1 O6 . 81.10(11) yes
O4 . V1 O6 . 84.48(10) yes
O5 . V1 O6 . 77.84(10) yes
O12 2_433 V2 O11 2_434 83.01(10) yes
O12 2_433 V2 O10 4_445 78.51(10) yes
O11 2_434 V2 O10 4_445 91.78(11) yes
O12 2_433 V2 Se3 2_434 106.33(7) yes
O11 2_434 V2 Se3 2_434 25.88(7) yes
O10 4_445 V2 Se3 2_434 85.64(8) yes
O12 2_433 V2 O7 . 177.91(12) yes
O11 2_434 V2 O7 . 96.66(12) yes
O10 4_445 V2 O7 . 99.45(12) yes
Se3 2_434 V2 O7 . 72.96(10) yes
O12 2_433 V2 O8 . 81.84(10) yes
O11 2_434 V2 O8 . 84.01(11) yes
O10 4_445 V2 O8 . 160.26(11) yes
Se3 2_434 V2 O8 . 98.24(8) yes
O7 . V2 O8 . 100.19(13) yes
O12 2_433 V2 O9 . 82.71(10) yes
O11 2_434 V2 O9 . 165.15(10) yes
O10 4_445 V2 O9 . 89.38(11) yes
Se3 2_434 V2 O9 . 168.53(7) yes
O7 . V2 O9 . 97.75(12) yes
O8 . V2 O9 . 89.93(11) yes
O5 4_435 Se1 O2 . 103.61(12) yes
O5 4_435 Se1 O8 . 97.57(12) yes
O2 . Se1 O8 . 100.58(12) yes
O3 . Se2 O9 . 100.91(13) yes
O3 . Se2 O10 . 97.76(12) yes
O9 . Se2 O10 . 104.11(12) yes
V2 2_534 Se3 O6 . 106.12(9) yes
V2 2_534 Se3 O11 . 31.79(9) yes
O6 . Se3 O11 . 103.37(13) yes
V2 2_534 Se3 O13 . 123.84(9) yes
O6 . Se3 O13 . 99.67(12) yes
O11 . Se3 O13 . 94.29(12) yes
V1 . Se4 O4 . 31.53(9) yes
V1 . Se4 O12 . 107.03(9) yes
O4 . Se4 O12 . 102.77(13) yes
V1 . Se4 O14 . 123.67(9) yes
O4 . Se4 O14 . 94.87(12) yes
O12 . Se4 O14 . 99.10(13) yes
V1 . O2 Se1 . 118.26(14) yes
V1 . O3 Se2 . 122.92(14) yes
V1 . O4 Se4 . 122.78(14) yes
V1 . O5 Se1 4_435 127.24(14) yes
V1 . O6 Se3 . 118.04(13) yes
V2 . O8 Se1 . 123.65(15) yes
V2 . O9 Se2 . 117.47(14) yes
V2 4_445 O10 Se2 . 129.06(14) yes
V2 2_534 O11 Se3 . 122.33(14) yes
V2 2_533 O12 Se4 . 118.39(14) yes
Se3 . O13 H1 . 107.9 no
Se4 . O14 H2 . 107.6 no
H3 . O15 H4 . 109.5 no
H5 . O16 H6 . 109.5 no
C1 . N1 C4 . 112.5(3) yes
C1 . N1 H7 . 108.4 no
C4 . N1 H7 . 108.7 no
C1 . N1 H8 . 109.0 no
C4 . N1 H8 . 108.8 no
H7 . N1 H8 . 109.5 no
C2 . N2 C3 . 112.0(3) yes
C2 . N2 H12 . 109.5 no
C3 . N2 H12 . 109.0 no
C2 . N2 H13 . 108.8 no
C3 . N2 H13 . 108.1 no
H12 . N2 H13 . 109.4 no
N1 . C1 C2 . 108.3(3) yes
N1 . C1 C5 . 109.5(3) yes
C2 . C1 C5 . 111.2(3) yes
N1 . C1 H9 . 109.6 no
C2 . C1 H9 . 110.2 no
C5 . C1 H9 . 108.0 no
C1 . C2 N2 . 111.5(3) yes
C1 . C2 H10 . 107.5 no
N2 . C2 H10 . 107.6 no
C1 . C2 H11 . 110.3 no
N2 . C2 H11 . 108.9 no
H10 . C2 H11 . 111.1 no
N2 . C3 C4 . 108.7(3) yes
N2 . C3 H14 . 111.2 no
C4 . C3 H14 . 108.3 no
N2 . C3 H15 . 109.3 no
C4 . C3 H15 . 109.8 no
H14 . C3 H15 . 109.5 no
C3 . C4 N1 . 109.7(3) yes
C3 . C4 H16 . 107.7 no
N1 . C4 H16 . 109.4 no
C3 . C4 H17 . 109.4 no
N1 . C4 H17 . 109.9 no
H16 . C4 H17 . 110.7 no
C1 . C5 H18 . 109.2 no
C1 . C5 H19 . 109.4 no
H18 . C5 H19 . 108.2 no
C1 . C5 H20 . 107.1 no
H18 . C5 H20 . 110.0 no
H19 . C5 H20 . 112.9 no

loop_
_geom_bond_atom_site_label_1
_geom_bond_atom_site_label_2
_geom_bond_site_symmetry_2
_geom_bond_distance
_geom_bond_publ_flag
V1 Se4 . 3.2957(8) yes
V1 O1 . 1.613(3) yes
V1 O2 . 2.039(2) yes
V1 O3 . 2.017(2) yes
V1 O4 . 2.050(3) yes
V1 O5 . 2.015(2) yes
V1 O6 . 2.229(3) yes
V2 O12 2_433 2.233(3) yes
V2 O11 2_434 2.048(2) yes
V2 O10 4_445 2.027(2) yes
V2 Se3 2_434 3.2846(8) yes
V2 O7 . 1.609(3) yes
V2 O8 . 2.006(2) yes
V2 O9 . 2.037(2) yes
Se1 O5 4_435 1.695(2) yes
Se1 O2 . 1.715(2) yes
Se1 O8 . 1.698(2) yes
Se2 O3 . 1.700(3) yes
Se2 O9 . 1.717(2) yes
Se2 O10 . 1.692(2) yes
Se3 O6 . 1.680(3) yes
Se3 O11 . 1.696(3) yes
Se3 O13 . 1.767(2) yes
Se4 O4 . 1.699(3) yes
Se4 O12 . 1.677(3) yes
Se4 O14 . 1.760(2) yes
O13 H1 . 0.950 no
O14 H2 . 0.950 no
O15 H3 . 0.951 no
O15 H4 . 0.950 no
O16 H5 . 0.950 no
O16 H6 . 0.950 no
N1 C1 . 1.500(4) yes
N1 C4 . 1.489(5) yes
N1 H7 . 0.950 no
N1 H8 . 0.950 no
N2 C2 . 1.483(5) yes
N2 C3 . 1.487(5) yes
N2 H12 . 0.950 no
N2 H13 . 0.950 no
C1 C2 . 1.517(5) yes
C1 C5 . 1.521(5) yes
C1 H9 . 1.013 no
C2 H10 . 0.971 no
C2 H11 . 0.991 no
C3 C4 . 1.516(5) yes
C3 H14 . 0.965 no
C3 H15 . 1.011 no
C4 H16 . 0.971 no
C4 H17 . 0.987 no
C5 H18 . 0.960 no
C5 H19 . 0.960 no
C5 H20 . 0.937 no
